data_2210042
loop_
_publ_author_name
'Brito, Iv\'an'
'L\'opez-Rodr\'iguez, Mat\'ias'
'C\'ardenas, Alejandro'
' Reyes, Andrea '

_publ_section_title
;
 Dicyclohexylammonium 4-nitrophenylsulfinate
;
_journal_coeditor_code AC2034
_journal_issue 9
_journal_name_full 'Acta Crystallographica Section E'
_journal_page_first o4017
_journal_page_last o4019
_journal_paper_doi 10.1107/S1600536806032879
_journal_volume 62
_journal_year 2006
_chemical_formula_iupac 'C12 H24 N +, C6 H4 N O4 S -'
_chemical_formula_moiety 'C12 H24 N +, C6 H4 N O4 S -'
_chemical_formula_sum 'C18 H28 N2 O4 S'
_chemical_formula_weight 368.48
_chemical_name_systematic
;
Dicyclohexylammonium 4-nitrophenylsulfinate
;
_space_group_IT_number 14
_symmetry_cell_setting monoclinic
_symmetry_space_group_name_Hall '-P 2ybc'
_symmetry_space_group_name_H-M 'P 1 21/c 1'
_audit_creation_method 'WinGX routine CIF_UPDATE'
_cell_angle_alpha 90
_cell_angle_beta 122.906(5)
_cell_angle_gamma 90
_cell_formula_units_Z 4
_cell_length_a 13.185(7)
_cell_length_b 11.407(5)
_cell_length_c 16.055(9)
_cell_measurement_reflns_used 2317
_cell_measurement_temperature 298(2)
_cell_measurement_theta_max 27.0
_cell_measurement_theta_min 1.5
_cell_volume 2027.3(18)
_computing_cell_refinement 'DENZO-SMN (Otwinowski & Minor, 1997)'
_computing_data_collection 'COLLECT (Nonius, 1998)'
_computing_data_reduction DENZO-SMN
_computing_molecular_graphics 'ORTEP-3 for Windows (Farrugia, 1997) and PLATON (Spek, 2003)'
_computing_publication_material 'WinGX (Farrugia, 1999)'
_computing_structure_refinement 'SHELXL97 (Sheldrick, 1997)'
_computing_structure_solution 'SIR97 (Altomare <i>et al.</i>,  1999)'
_diffrn_measured_fraction_theta_full 0.99
_diffrn_measured_fraction_theta_max 0.99
_diffrn_measurement_device_type 'Nonius KappaCCD area-detector'
_diffrn_measurement_method '\f scans, and \w scans with \k offsets'
_diffrn_radiation_monochromator graphite
_diffrn_radiation_source 'fine-focus sealed tube'
_diffrn_radiation_type MoK\a
_diffrn_radiation_wavelength 0.71069
_diffrn_reflns_av_R_equivalents 0
_diffrn_reflns_limit_h_max 16
_diffrn_reflns_limit_h_min 0
_diffrn_reflns_limit_k_max 0
_diffrn_reflns_limit_k_min -14
_diffrn_reflns_limit_l_max 16
_diffrn_reflns_limit_l_min -20
_diffrn_reflns_number 4389
_diffrn_reflns_theta_full 27.0
_diffrn_reflns_theta_max 27.0
_diffrn_reflns_theta_min 1.84
_exptl_absorpt_coefficient_mu 0.183
_exptl_absorpt_correction_T_max 0.964
_exptl_absorpt_correction_T_min 0.950
_exptl_absorpt_correction_type multi-scan
_exptl_absorpt_process_details '(SORTAV; Blessing, 1995)'
_exptl_crystal_colour yellow
_exptl_crystal_density_diffrn 1.207
_exptl_crystal_density_method 'not measured'
_exptl_crystal_description needle
_exptl_crystal_F_000 792
_exptl_crystal_size_max 0.45
_exptl_crystal_size_mid 0.25
_exptl_crystal_size_min 0.19
_refine_diff_density_max 0.452
_refine_diff_density_min -0.424
_refine_ls_extinction_method none
_refine_ls_goodness_of_fit_ref 1.113
_refine_ls_hydrogen_treatment mixed
_refine_ls_matrix_type full
_refine_ls_number_parameters 229
_refine_ls_number_reflns 4389
_refine_ls_number_restraints 127
_refine_ls_restrained_S_all 1.305
_refine_ls_R_factor_gt 0.0822
_refine_ls_shift/su_max 0.025
_refine_ls_structure_factor_coef Fsqd
_refine_ls_weighting_details 'calc w=1/[\s^2^(Fo^2^)+(0.1198P)^2^+1.1689P] where P=(Fo^2^+2Fc^2^)/3'
_refine_ls_weighting_scheme calc
_refine_ls_wR_factor_ref 0.2429
_reflns_number_gt 3556
_reflns_number_total 5011
_reflns_threshold_expression I>2\s(I)
_cod_data_source_file ac2034.cif
_cod_data_source_block I
_cod_original_sg_symbol_H-M 'P 21/c'
_cod_database_code 2210042
_cod_database_fobs_code 2210042

loop_
_symmetry_equiv_pos_as_xyz
'x, y, z'
'-x, y+1/2, -z+1/2'
'-x, -y, -z'
'x, -y-1/2, z-1/2'

loop_
_atom_site_type_symbol
_atom_site_label
_atom_site_fract_x
_atom_site_fract_y
_atom_site_fract_z
_atom_site_U_iso_or_equiv
_atom_site_adp_type
_atom_site_calc_flag
_atom_site_refinement_flags
_atom_site_occupancy
_atom_site_disorder_assembly
_atom_site_disorder_group
S S1 0.46747(8) 0.74752(7) 0.91837(7) 0.0570(3) Uani d . 1 . .
O O1 0.4046(3) 0.8618(3) 0.8759(3) 0.0965(12) Uani d . 1 . .
O O2 0.5168(3) 0.7467(2) 1.0260(2) 0.0782(9) Uani d . 1 . .
O O3 0.0844(4) 0.3059(3) 0.8061(4) 0.1415(19) Uani d . 1 . .
O O4 -0.0396(3) 0.4455(3) 0.7646(3) 0.1077(12) Uani d . 1 . .
N N1 0.0599(3) 0.4089(3) 0.7943(3) 0.0766(10) Uani d . 1 . .
N N2 0.5064(2) 0.5702(3) 0.6392(2) 0.0470(6) Uani d . 1 . .
C C1 0.3402(3) 0.6480(2) 0.8723(2) 0.0422(6) Uani d . 1 . .
C C2 0.3635(3) 0.5285(3) 0.8813(2) 0.0489(7) Uani d . 1 . .
H H2 0.4413 0.5014 0.9057 0.059 Uiso calc R 1 . .
C C3 0.2714(3) 0.4503(3) 0.8541(3) 0.0556(8) Uani d . 1 . .
H H3 0.2861 0.37 0.8606 0.067 Uiso calc R 1 . .
C C4 0.1571(3) 0.4928(3) 0.8171(2) 0.0515(8) Uani d . 1 . .
C C5 0.1303(3) 0.6106(3) 0.8045(3) 0.0541(8) Uani d . 1 . .
H H5 0.0518 0.6368 0.7783 0.065 Uiso calc R 1 . .
C C6 0.2236(3) 0.6888(3) 0.8320(3) 0.0507(7) Uani d . 1 . .
H H6 0.208 0.7689 0.8234 0.061 Uiso calc R 1 . .
C C7 0.6053(3) 0.6075(3) 0.7416(3) 0.0648(10) Uani d DU 1 B .
H H7 0.5833 0.6828 0.7569 0.078 Uiso calc R 1 . .
C C8 0.7215(4) 0.6233(5) 0.7432(3) 0.0849(10) Uani d DU 1 B .
H H8A 0.7089 0.6822 0.6949 0.102 Uiso calc R 1 . .
H H8B 0.7421 0.5501 0.7251 0.102 Uiso calc R 1 . .
C C9 0.8253(5) 0.6612(6) 0.8466(4) 0.1133(18) Uani d DU 1 . .
H H9A 0.898 0.662 0.8452 0.136 Uiso calc R 1 A 1
H H9B 0.8096 0.7418 0.8555 0.136 Uiso calc R 1 A 1
C C10' 0.8523(10) 0.6027(13) 0.9287(8) 0.0849(10) Uani d PDU 0.465(13) B 1
H H1A' 0.9071 0.648 0.9876 0.102 Uiso calc PR 0.465(13) B 1
H H1B' 0.8899 0.528 0.9325 0.102 Uiso calc PR 0.465(13) B 1
C C11' 0.7336(8) 0.5843(15) 0.9196(7) 0.0849(10) Uani d PDU 0.465(13) B 1
H H1C' 0.7041 0.6604 0.9241 0.102 Uiso calc PR 0.465(13) B 1
H H1D' 0.7492 0.5389 0.9765 0.102 Uiso calc PR 0.465(13) B 1
C C10 0.8343(9) 0.5568(11) 0.9218(7) 0.0849(10) Uani d PDU 0.535(13) B 2
H H10A 0.8635 0.4867 0.9072 0.102 Uiso calc PR 0.535(13) B 2
H H10B 0.896 0.5801 0.9889 0.102 Uiso calc PR 0.535(13) B 2
C C11 0.7228(8) 0.5227(13) 0.9216(6) 0.0849(10) Uani d PDU 0.535(13) B 2
H H11A 0.7342 0.4468 0.9529 0.102 Uiso calc PR 0.535(13) B 2
H H11B 0.7067 0.5803 0.9575 0.102 Uiso calc PR 0.535(13) B 2
C C12 0.6233(4) 0.5182(6) 0.8181(3) 0.0983(17) Uani d DU 1 . .
H H12A 0.6484 0.4427 0.8075 0.118 Uiso calc R 1 B 1
H H12B 0.5512 0.5085 0.8196 0.118 Uiso calc R 1 B 1
C C13 0.3797(3) 0.5584(3) 0.6170(3) 0.0580(9) Uani d . 1 . .
H H13 0.3828 0.5106 0.669 0.07 Uiso calc R 1 . .
C C14 0.3288(4) 0.6778(5) 0.6162(4) 0.0870(14) Uani d . 1 . .
H H14A 0.332 0.7286 0.5692 0.104 Uiso calc R 1 . .
H H14B 0.377 0.7132 0.6815 0.104 Uiso calc R 1 . .
C C15 0.1960(4) 0.6653(7) 0.5867(4) 0.112(2) Uani d . 1 . .
H H15A 0.1943 0.621 0.6375 0.135 Uiso calc R 1 . .
H H15B 0.163 0.7425 0.5832 0.135 Uiso calc R 1 . .
C C16 0.1192(4) 0.6049(5) 0.4890(4) 0.0917(15) Uani d . 1 . .
H H16A 0.1147 0.6526 0.4371 0.11 Uiso calc R 1 . .
H H16B 0.038 0.5954 0.4744 0.11 Uiso calc R 1 . .
C C17 0.1709(4) 0.4861(5) 0.4905(4) 0.0955(15) Uani d . 1 . .
H H17A 0.1222 0.4502 0.4255 0.115 Uiso calc R 1 . .
H H17B 0.1681 0.4359 0.5379 0.115 Uiso calc R 1 . .
C C18 0.3013(3) 0.4966(4) 0.5185(3) 0.0712(10) Uani d . 1 . .
H H18A 0.3335 0.4189 0.5224 0.085 Uiso calc R 1 . .
H H18B 0.303 0.5398 0.4672 0.085 Uiso calc R 1 . .
H H100 0.522(3) 0.499(3) 0.629(2) 0.046(9) Uiso d . 1 . .
H H200 0.498(3) 0.620(3) 0.597(3) 0.055(10) Uiso d . 1 . .

loop_
_atom_site_aniso_label
_atom_site_aniso_U_11
_atom_site_aniso_U_22
_atom_site_aniso_U_33
_atom_site_aniso_U_12
_atom_site_aniso_U_13
_atom_site_aniso_U_23
S1 0.0477(5) 0.0504(5) 0.0720(7) -0.0073(3) 0.0320(5) -0.0076(4)
O1 0.0726(19) 0.0601(17) 0.127(3) -0.0118(14) 0.0350(19) 0.0323(17)
O2 0.0722(19) 0.0566(16) 0.0658(18) -0.0058(12) 0.0116(14) -0.0108(12)
O3 0.105(3) 0.059(2) 0.231(6) -0.033(2) 0.072(3) -0.016(2)
O4 0.063(2) 0.106(3) 0.143(3) -0.0290(18) 0.048(2) -0.020(2)
N1 0.062(2) 0.069(2) 0.086(2) -0.0243(17) 0.0318(19) -0.0175(17)
N2 0.0451(14) 0.0461(15) 0.0462(15) 0.0074(11) 0.0225(12) -0.0013(12)
C1 0.0441(15) 0.0413(14) 0.0388(14) 0.0001(11) 0.0210(12) -0.0022(11)
C2 0.0449(16) 0.0452(16) 0.0514(17) 0.0087(12) 0.0228(14) 0.0019(13)
C3 0.061(2) 0.0352(15) 0.062(2) 0.0027(13) 0.0282(17) -0.0027(13)
C4 0.0483(17) 0.0501(17) 0.0481(17) -0.0092(13) 0.0210(14) -0.0070(13)
C5 0.0383(15) 0.0559(19) 0.0567(18) 0.0029(13) 0.0183(14) -0.0021(14)
C6 0.0491(17) 0.0366(15) 0.0604(19) 0.0057(12) 0.0259(15) 0.0006(13)
C7 0.0511(18) 0.070(2) 0.0521(18) 0.0190(16) 0.0142(15) -0.0172(16)
C8 0.0610(17) 0.105(3) 0.0605(15) -0.0021(19) 0.0147(13) -0.0101(18)
C9 0.065(3) 0.130(5) 0.101(4) -0.010(3) 0.017(3) -0.023(3)
C10' 0.0610(17) 0.105(3) 0.0605(15) -0.0021(19) 0.0147(13) -0.0101(18)
C11' 0.0610(17) 0.105(3) 0.0605(15) -0.0021(19) 0.0147(13) -0.0101(18)
C10 0.0610(17) 0.105(3) 0.0605(15) -0.0021(19) 0.0147(13) -0.0101(18)
C11 0.0610(17) 0.105(3) 0.0605(15) -0.0021(19) 0.0147(13) -0.0101(18)
C12 0.068(3) 0.178(5) 0.046(2) 0.015(3) 0.0282(19) 0.018(3)
C13 0.0454(17) 0.079(2) 0.0503(18) 0.0127(16) 0.0263(15) 0.0085(16)
C14 0.061(2) 0.107(3) 0.085(3) 0.025(2) 0.034(2) -0.023(3)
C15 0.070(3) 0.175(6) 0.098(4) 0.045(3) 0.049(3) -0.003(4)
C16 0.048(2) 0.136(4) 0.090(3) 0.017(2) 0.037(2) 0.031(3)
C17 0.053(2) 0.111(4) 0.102(4) -0.007(2) 0.029(2) 0.015(3)
C18 0.050(2) 0.069(2) 0.079(3) -0.0013(17) 0.0248(18) -0.0074(19)

loop_
_atom_type_symbol
_atom_type_description
_atom_type_scat_dispersion_real
_atom_type_scat_dispersion_imag
_atom_type_scat_source
C C 0.0033 0 'International Tables Vol C Tables 4.2.6.8 and 6.1.1.4'
H H 0 0 'International Tables Vol C Tables 4.2.6.8 and 6.1.1.4'
N N 0.0061 0 'International Tables Vol C Tables 4.2.6.8 and 6.1.1.4'
O O 0.0106 0 'International Tables Vol C Tables 4.2.6.8 and 6.1.1.4'
S S 0.1246 0 'International Tables Vol C Tables 4.2.6.8 and 6.1.1.4'

loop_
_geom_angle_atom_site_label_1
_geom_angle_atom_site_label_2
_geom_angle_atom_site_label_3
_geom_angle
_geom_angle_publ_flag
O2 S1 O1 108.7(2) y
O2 S1 C1 101.23(15) y
O1 S1 C1 101.45(15) y
O4 N1 O3 122.8(4) ?
O4 N1 C4 119.1(4) ?
O3 N1 C4 118.1(4) ?
C7 N2 C13 118.3(3) y
C7 N2 H100 109(2) ?
C13 N2 H100 102(2) ?
C7 N2 H200 110(3) ?
C13 N2 H200 103(2) ?
H100 N2 H200 114(3) ?
C6 C1 C2 120.4(3) ?
C6 C1 S1 121.7(2) ?
C2 C1 S1 117.9(2) ?
C3 C2 C1 119.9(3) ?
C3 C2 H2 120.1 ?
C1 C2 H2 120.1 ?
C2 C3 C4 118.8(3) ?
C2 C3 H3 120.6 ?
C4 C3 H3 120.6 ?
C3 C4 C5 122.8(3) ?
C3 C4 N1 118.6(3) ?
C5 C4 N1 118.5(3) ?
C4 C5 C6 118.0(3) ?
C4 C5 H5 121 ?
C6 C5 H5 121 ?
C5 C6 C1 120.1(3) ?
C5 C6 H6 120 ?
C1 C6 H6 120 ?
N2 C7 C12 110.9(4) ?
N2 C7 C8 108.5(3) ?
C12 C7 C8 110.6(3) ?
N2 C7 H7 108.9 ?
C12 C7 H7 108.9 ?
C8 C7 H7 108.9 ?
C7 C8 C9 110.4(4) ?
C7 C8 H8A 109.6 ?
C9 C8 H8A 109.6 ?
C7 C8 H8B 109.6 ?
C9 C8 H8B 109.6 ?
H8A C8 H8B 108.1 ?
C10' C9 C8 121.9(7) ?
C8 C9 C10 104.8(5) ?
C10' C9 H9A 106.8 ?
C8 C9 H9A 106.9 ?
C10 C9 H9A 110.1 ?
C10' C9 H9B 106.9 ?
C8 C9 H9B 106.9 ?
C10 C9 H9B 120.7 ?
H9A C9 H9B 106.7 ?
C9 C10' C11' 105.5(9) ?
C9 C10' H1A' 110.6 ?
C11' C10' H1A' 110.6 ?
C9 C10' H1B' 110.6 ?
C11' C10' H1B' 110.6 ?
H1A' C10' H1B' 108.8 ?
C10' C11' C12 117.9(8) ?
C10' C11' H1C' 107.8 ?
C12 C11' H1C' 107.8 ?
C10' C11' H1D' 107.9 ?
C12 C11' H1D' 107.8 ?
H1C' C11' H1D' 107.2 ?
C11 C10 C9 119.9(8) ?
C11 C10 H10A 107.4 ?
C9 C10 H10A 107.4 ?
C11 C10 H10B 107.4 ?
C9 C10 H10B 107.4 ?
H10A C10 H10B 106.9 ?
C12 C11 C10 106.4(7) ?
C12 C11 H11A 110.5 ?
C10 C11 H11A 110.5 ?
C12 C11 H11B 110.5 ?
C10 C11 H11B 110.5 ?
H11A C11 H11B 108.6 ?
C11 C12 C7 123.4(7) ?
C7 C12 C11' 99.1(7) ?
C11 C12 H12A 92.8 ?
C7 C12 H12A 112 ?
C11' C12 H12A 111.9 ?
C11 C12 H12B 105.2 ?
C7 C12 H12B 112 ?
C11' C12 H12B 112 ?
H12A C12 H12B 109.6 ?
N2 C13 C18 109.2(3) ?
N2 C13 C14 110.5(3) ?
C18 C13 C14 111.2(3) ?
N2 C13 H13 108.6 ?
C18 C13 H13 108.6 ?
C14 C13 H13 108.6 ?
C13 C14 C15 109.9(5) ?
C13 C14 H14A 109.7 ?
C15 C14 H14A 109.7 ?
C13 C14 H14B 109.7 ?
C15 C14 H14B 109.7 ?
H14A C14 H14B 108.2 ?
C16 C15 C14 111.8(4) ?
C16 C15 H15A 109.3 ?
C14 C15 H15A 109.3 ?
C16 C15 H15B 109.3 ?
C14 C15 H15B 109.3 ?
H15A C15 H15B 107.9 ?
C15 C16 C17 110.8(4) ?
C15 C16 H16A 109.5 ?
C17 C16 H16A 109.5 ?
C15 C16 H16B 109.5 ?
C17 C16 H16B 109.5 ?
H16A C16 H16B 108.1 ?
C16 C17 C18 111.2(4) ?
C16 C17 H17A 109.4 ?
C18 C17 H17A 109.4 ?
C16 C17 H17B 109.4 ?
C18 C17 H17B 109.4 ?
H17A C17 H17B 108 ?
C13 C18 C17 111.4(4) ?
C13 C18 H18A 109.3 ?
C17 C18 H18A 109.3 ?
C13 C18 H18B 109.3 ?
C17 C18 H18B 109.3 ?
H18A C18 H18B 108 ?

loop_
_geom_bond_atom_site_label_1
_geom_bond_atom_site_label_2
_geom_bond_distance
_geom_bond_publ_flag
S1 O2 1.480(3) y
S1 O1 1.496(3) y
S1 C1 1.817(3) y
O3 N1 1.206(5) y
O4 N1 1.202(5) y
N1 C4 1.477(4) ?
N2 C7 1.502(4) y
N2 C13 1.512(4) y
N2 H100 0.87(4) ?
N2 H200 0.84(4) ?
C1 C6 1.386(4) ?
C1 C2 1.387(4) ?
C2 C3 1.373(5) ?
C2 H2 0.93 ?
C3 C4 1.373(5) ?
C3 H3 0.93 ?
C4 C5 1.376(5) ?
C5 C6 1.384(5) ?
C5 H5 0.93 ?
C6 H6 0.93 ?
C7 C12 1.512(6) ?
C7 C8 1.529(6) ?
C7 H7 0.98 ?
C8 C9 1.532(6) ?
C8 H8A 0.97 ?
C8 H8B 0.97 ?
C9 C10' 1.342(11) ?
C9 C10 1.653(11) ?
C9 H9A 0.97 ?
C9 H9B 0.97 ?
C10' C11' 1.506(12) ?
C10' H1A' 0.97 ?
C10' H1B' 0.97 ?
C11' C12 1.663(10) ?
C11' H1C' 0.97 ?
C11' H1D' 0.97 ?
C10 C11 1.520(11) ?
C10 H10A 0.97 ?
C10 H10B 0.97 ?
C11 C12 1.455(8) ?
C11 H11A 0.97 ?
C11 H11B 0.97 ?
C12 H12A 0.97 ?
C12 H12B 0.97 ?
C13 C18 1.514(5) ?
C13 C14 1.516(6) ?
C13 H13 0.98 ?
C14 C15 1.552(7) ?
C14 H14A 0.97 ?
C14 H14B 0.97 ?
C15 C16 1.495(8) ?
C15 H15A 0.97 ?
C15 H15B 0.97 ?
C16 C17 1.511(8) ?
C16 H16A 0.97 ?
C16 H16B 0.97 ?
C17 C18 1.526(6) ?
C17 H17A 0.97 ?
C17 H17B 0.97 ?
C18 H18A 0.97 ?
C18 H18B 0.97 ?

loop_
_geom_hbond_atom_site_label_D
_geom_hbond_atom_site_label_H
_geom_hbond_atom_site_label_A
_geom_hbond_site_symmetry_A
_geom_hbond_distance_DH
_geom_hbond_distance_HA
_geom_hbond_distance_DA
_geom_hbond_angle_DHA
_geom_hbond_publ_flag
N2 H100 O1 2_646 0.87(4) 1.86(4) 2.719(5) 165(4) yes
N2 H200 O2 4_575 0.85(4) 1.99(4) 2.821(5) 166(4) yes
C3 H3 O2 3_667 0.93 2.59 3.274(5) 131 yes
C5 H5 O3 2_556 0.93 2.48 3.265(7) 143 yes
C6 H6 O1 . 0.93 2.49 2.874(6) 105 yes

loop_
_geom_torsion_atom_site_label_1
_geom_torsion_atom_site_label_2
_geom_torsion_atom_site_label_3
_geom_torsion_atom_site_label_4
_geom_torsion
_geom_torsion_publ_flag
O2 S1 C1 C6 98.1(3) ?
O1 S1 C1 C6 -13.9(3) y
O2 S1 C1 C2 -80.0(3) ?
O1 S1 C1 C2 168.1(3) ?
C6 C1 C2 C3 -2.8(5) ?
S1 C1 C2 C3 175.3(2) ?
C1 C2 C3 C4 0.8(5) ?
C2 C3 C4 C5 1.1(5) ?
C2 C3 C4 N1 -176.0(3) ?
O4 N1 C4 C3 177.9(4) ?
O3 N1 C4 C3 -2.4(6) ?
O4 N1 C4 C5 0.7(6) ?
O3 N1 C4 C5 -179.6(4) ?
C3 C4 C5 C6 -1.1(5) ?
N1 C4 C5 C6 176.0(3) ?
C4 C5 C6 C1 -1.0(5) ?
C2 C1 C6 C5 2.9(5) ?
S1 C1 C6 C5 -175.1(3) ?
C13 N2 C7 C12 63.1(4) ?
C13 N2 C7 C8 -175.1(3) ?
N2 C7 C8 C9 -179.8(4) ?
C12 C7 C8 C9 -57.9(6) ?
C7 C8 C9 C10' 51.2(10) ?
C7 C8 C9 C10 57.4(7) ?
C8 C9 C10' C11' -47.2(11) ?
C10 C9 C10' C11' -67(2) ?
C9 C10' C11' C12 55.2(12) ?
C10' C9 C10 C11 109(3) ?
C8 C9 C10 C11 -53.8(9) ?
C9 C10 C11 C12 42.7(11) ?
C10 C11 C12 C7 -41.3(10) ?
C10 C11 C12 C11' -62.2(14) ?
N2 C7 C12 C11 171.7(6) ?
C8 C7 C12 C11 51.2(8) ?
N2 C7 C12 C11' -179.3(5) ?
C8 C7 C12 C11' 60.1(6) ?
C10' C11' C12 C11 99.2(17) ?
C10' C11' C12 C7 -63.2(11) ?
C7 N2 C13 C18 -168.3(3) ?
C7 N2 C13 C14 69.1(4) ?
N2 C13 C14 C15 176.4(4) ?
C18 C13 C14 C15 55.0(5) ?
C13 C14 C15 C16 -56.0(6) ?
C14 C15 C16 C17 56.6(7) ?
C15 C16 C17 C18 -56.2(6) ?
N2 C13 C18 C17 -178.0(3) ?
C14 C13 C18 C17 -55.8(5) ?
C16 C17 C18 C13 55.9(5) ?
